data_4101609
loop_
_publ_author_name
'Guo, Fenghai'
'Konkol, Leah C.'
'Thomson, Regan J.'

_publ_section_title
;
 Enantioselective synthesis of biphenols from 1,4-diketones by traceless
 central-to-axial chirality exchange.
;
_journal_issue 1
_journal_name_full 'Journal of the American Chemical Society'
_journal_page_first 18
_journal_page_last 20
_journal_paper_doi 10.1021/ja108717r
_journal_volume 133
_journal_year 2011
_chemical_formula_sum 'C17 H18 Cl2 O4'
_chemical_formula_weight 359.24
_chemical_name_systematic
; 
 ? 
;
_space_group_IT_number 19
_symmetry_cell_setting orthorhombic
_symmetry_space_group_name_Hall 'P 2ac 2ab'
_symmetry_space_group_name_H-M 'P 21 21 21'
_atom_sites_solution_hydrogens geom
_atom_sites_solution_primary direct
_atom_sites_solution_secondary difmap
_audit_creation_method SHELXL-97
_cell_angle_alpha 90.00
_cell_angle_beta 90.00
_cell_angle_gamma 90.00
_cell_formula_units_Z 4
_cell_length_a 8.1103(3)
_cell_length_b 12.5967(5)
_cell_length_c 16.9792(6)
_cell_measurement_reflns_used 5043
_cell_measurement_temperature 100(2)
_cell_measurement_theta_max 64.10
_cell_measurement_theta_min 4.37
_cell_volume 1734.65(11)
_computing_cell_refinement 'Bruker SAINT'
_computing_data_collection 'Bruker APEX2'
_computing_data_reduction 'Bruker SAINT'
_computing_molecular_graphics 'Bruker SHELXTL'
_computing_publication_material 'Bruker SHELXTL'
_computing_structure_refinement 'SHELXL-97 (Sheldrick, 1997)'
_computing_structure_solution 'SHELXS-97 (Sheldrick, 1990)'
_diffrn_ambient_temperature 100(2)
_diffrn_measured_fraction_theta_full 0.976
_diffrn_measured_fraction_theta_max 0.976
_diffrn_measurement_device_type 'Bruker APEX-II CCD'
_diffrn_measurement_method '\f and \w scans'
_diffrn_radiation_monochromator graphite
_diffrn_radiation_source 'fine-focus sealed tube'
_diffrn_radiation_type CuK\a
_diffrn_radiation_wavelength 1.54178
_diffrn_reflns_av_R_equivalents 0.0849
_diffrn_reflns_av_sigmaI/netI 0.0648
_diffrn_reflns_limit_h_max 9
_diffrn_reflns_limit_h_min -5
_diffrn_reflns_limit_k_max 14
_diffrn_reflns_limit_k_min -14
_diffrn_reflns_limit_l_max 19
_diffrn_reflns_limit_l_min -19
_diffrn_reflns_number 11346
_diffrn_reflns_theta_full 64.55
_diffrn_reflns_theta_max 64.55
_diffrn_reflns_theta_min 4.37
_diffrn_standards_number 0
_exptl_absorpt_coefficient_mu 3.493
_exptl_absorpt_correction_T_max 0.8178
_exptl_absorpt_correction_T_min 0.2099
_exptl_absorpt_correction_type numerical
_exptl_absorpt_process_details face-indexed
_exptl_crystal_colour colourless
_exptl_crystal_density_diffrn 1.322
_exptl_crystal_density_method 'not measured'
_exptl_crystal_description needle
_exptl_crystal_F_000 720
_exptl_crystal_size_max 0.65
_exptl_crystal_size_mid 0.06
_exptl_crystal_size_min 0.06
_refine_diff_density_max 0.583
_refine_diff_density_min -0.441
_refine_diff_density_rms 0.072
_refine_ls_abs_structure_details 'Flack H D (1983), Acta Cryst. A39, 876-881'
_refine_ls_abs_structure_Flack 0.02(2)
_refine_ls_extinction_method none
_refine_ls_goodness_of_fit_ref 0.997
_refine_ls_hydrogen_treatment constr
_refine_ls_matrix_type full
_refine_ls_number_parameters 214
_refine_ls_number_reflns 2858
_refine_ls_number_restraints 0
_refine_ls_restrained_S_all 0.997
_refine_ls_R_factor_all 0.0601
_refine_ls_R_factor_gt 0.0492
_refine_ls_shift/su_max 0.014
_refine_ls_shift/su_mean 0.001
_refine_ls_structure_factor_coef Fsqd
_refine_ls_weighting_details 'calc w=1/[\s^2^(Fo^2^)+(0.0794P)^2^+0.0000P] where P=(Fo^2^+2Fc^2^)/3'
_refine_ls_weighting_scheme calc
_refine_ls_wR_factor_gt 0.1242
_refine_ls_wR_factor_ref 0.1298
_reflns_number_gt 2391
_reflns_number_total 2858
_reflns_threshold_expression >2sigma(I)
_cod_data_source_file ja108717r_si_005.cif
_cod_data_source_block n0735abs
_cod_depositor_comments
;
The following automatic conversions were performed:

'_symmetry_cell_setting' value 'Orthorhombic' changed to
'orthorhombic' according to the built-in table from CIF Core
dictionary named 'cif_core.dic' version 2.4.1 from 2010-06-29.

Automatic conversion script
Id: cif_fix_values 1673 2011-04-08 12:14:43Z adriana 
;
_cod_original_sg_symbol_H-M P2(1)2(1)2(1)
_cod_database_code 4101609

loop_
_symmetry_equiv_pos_as_xyz
'x, y, z'
'-x+1/2, -y, z+1/2'
'-x, y+1/2, -z+1/2'
'x+1/2, -y+1/2, -z'

loop_
_atom_site_label
_atom_site_type_symbol
_atom_site_fract_x
_atom_site_fract_y
_atom_site_fract_z
_atom_site_U_iso_or_equiv
_atom_site_adp_type
_atom_site_occupancy
_atom_site_symmetry_multiplicity
_atom_site_calc_flag
_atom_site_refinement_flags
_atom_site_disorder_assembly
_atom_site_disorder_group
Cl2 Cl 0.04167(19) 0.75031(9) 0.53052(8) 0.0588(4) Uani 1 1 d . . .
Cl1 Cl 0.12681(17) 0.65557(10) 0.37820(7) 0.0509(4) Uani 1 1 d . . .
C3 C 0.1244(7) 0.6417(3) 0.4799(3) 0.0448(12) Uani 1 1 d . . .
H3A H 0.2387 0.6300 0.4984 0.054 Uiso 1 1 calc R . .
H3B H 0.0596 0.5776 0.4935 0.054 Uiso 1 1 calc R . .
O4 O 0.0430(3) 0.94293(18) 0.92049(15) 0.0216(6) Uani 1 1 d . . .
H4 H 0.0101 0.8816 0.9318 0.032 Uiso 1 1 calc R . .
O3 O 0.3577(3) 0.72043(17) 1.01151(14) 0.0186(6) Uani 1 1 d . . .
H3 H 0.3919 0.7796 0.9956 0.028 Uiso 1 1 calc R . .
O2 O -0.1399(3) 0.57250(18) 0.81991(13) 0.0187(5) Uani 1 1 d . . .
O1 O 0.6784(3) 0.92978(19) 0.80624(14) 0.0206(6) Uani 1 1 d . . .
C8 C 0.2776(5) 1.0327(3) 0.8754(2) 0.0191(8) Uani 1 1 d . . .
H8 H 0.2217 1.0978 0.8845 0.023 Uiso 1 1 calc R . .
C9 C 0.2777(4) 0.8404(3) 0.87498(19) 0.0142(7) Uani 1 1 d . . .
C10 C 0.4419(4) 0.8405(3) 0.84685(19) 0.0159(7) Uani 1 1 d . . .
C11 C 0.5175(4) 0.9375(3) 0.83220(19) 0.0161(7) Uani 1 1 d . . .
C12 C 0.5356(4) 0.7397(3) 0.8330(2) 0.0194(8) Uani 1 1 d . . .
H12A H 0.5789 0.7393 0.7791 0.029 Uiso 1 1 calc R . .
H12B H 0.4620 0.6788 0.8404 0.029 Uiso 1 1 calc R . .
H12C H 0.6274 0.7351 0.8704 0.029 Uiso 1 1 calc R . .
C13 C 0.0123(4) 0.7545(3) 0.77163(19) 0.0182(8) Uani 1 1 d . . .
H13A H -0.0963 0.7869 0.7793 0.027 Uiso 1 1 calc R . .
H13B H 0.0064 0.7027 0.7287 0.027 Uiso 1 1 calc R . .
H13C H 0.0928 0.8097 0.7583 0.027 Uiso 1 1 calc R . .
C14 C 0.4387(5) 1.0329(3) 0.8465(2) 0.0190(8) Uani 1 1 d . . .
H14 H 0.4937 1.0981 0.8367 0.023 Uiso 1 1 calc R . .
C15 C 0.2342(4) 0.6848(3) 0.96219(19) 0.0142(7) Uani 1 1 d . . .
C16 C 0.1998(4) 0.9375(3) 0.89063(19) 0.0167(7) Uani 1 1 d . . .
C17 C 0.0257(4) 0.5534(3) 0.93817(19) 0.0157(7) Uani 1 1 d . . .
H17 H -0.0318 0.4910 0.9535 0.019 Uiso 1 1 calc R . .
C18 C 0.0645(4) 0.6996(3) 0.8460(2) 0.0152(7) Uani 1 1 d . . .
C19 C 0.1911(4) 0.7386(3) 0.89368(19) 0.0136(7) Uani 1 1 d . . .
C20 C 0.7642(5) 1.0256(3) 0.7893(3) 0.0290(10) Uani 1 1 d . . .
H20A H 0.7067 1.0640 0.7472 0.043 Uiso 1 1 calc R . .
H20B H 0.8767 1.0090 0.7722 0.043 Uiso 1 1 calc R . .
H20C H 0.7682 1.0699 0.8367 0.043 Uiso 1 1 calc R . .
C21 C 0.1534(4) 0.5928(2) 0.9847(2) 0.0154(7) Uani 1 1 d . . .
H21 H 0.1848 0.5568 1.0315 0.018 Uiso 1 1 calc R . .
C22 C -0.0166(4) 0.6059(3) 0.8696(2) 0.0144(7) Uani 1 1 d . . .
C23 C -0.2424(5) 0.4888(3) 0.8467(2) 0.0252(9) Uani 1 1 d . . .
H23A H -0.1768 0.4239 0.8524 0.038 Uiso 1 1 calc R . .
H23B H -0.3310 0.4767 0.8086 0.038 Uiso 1 1 calc R . .
H23C H -0.2902 0.5080 0.8978 0.038 Uiso 1 1 calc R . .

loop_
_atom_site_aniso_label
_atom_site_aniso_U_11
_atom_site_aniso_U_22
_atom_site_aniso_U_33
_atom_site_aniso_U_23
_atom_site_aniso_U_13
_atom_site_aniso_U_12
Cl2 0.0696(9) 0.0379(6) 0.0688(9) -0.0057(6) 0.0152(7) 0.0075(6)
Cl1 0.0635(9) 0.0499(7) 0.0394(6) 0.0046(5) -0.0024(6) -0.0174(6)
C3 0.061(3) 0.033(2) 0.041(3) 0.007(2) 0.012(3) 0.003(2)
O4 0.0091(13) 0.0169(12) 0.0390(14) -0.0004(11) 0.0092(12) 0.0007(11)
O3 0.0108(13) 0.0197(12) 0.0252(12) 0.0017(10) -0.0084(11) -0.0058(10)
O2 0.0121(13) 0.0215(12) 0.0225(12) -0.0023(9) -0.0029(10) -0.0044(11)
O1 0.0063(12) 0.0247(13) 0.0308(14) 0.0042(11) 0.0039(11) -0.0006(11)
C8 0.016(2) 0.0142(16) 0.0272(18) 0.0028(14) -0.0024(17) 0.0010(14)
C9 0.0098(18) 0.0164(16) 0.0163(16) 0.0026(14) -0.0042(15) 0.0001(14)
C10 0.0111(19) 0.0214(17) 0.0150(15) 0.0016(14) -0.0003(15) 0.0000(15)
C11 0.0079(18) 0.0247(18) 0.0158(16) 0.0050(14) 0.0002(14) -0.0005(15)
C12 0.0095(17) 0.0224(18) 0.0264(18) -0.0012(15) 0.0025(16) -0.0003(15)
C13 0.0108(18) 0.0248(18) 0.0188(17) 0.0037(15) -0.0002(15) -0.0026(16)
C14 0.016(2) 0.0191(17) 0.0215(17) 0.0029(14) 0.0004(16) -0.0016(15)
C15 0.0092(18) 0.0167(16) 0.0166(16) -0.0024(13) -0.0011(14) 0.0028(13)
C16 0.0106(18) 0.0201(17) 0.0194(18) 0.0004(14) 0.0016(15) 0.0017(15)
C17 0.0069(18) 0.0159(17) 0.0243(18) -0.0016(14) 0.0025(15) 0.0001(14)
C18 0.0099(18) 0.0171(16) 0.0187(16) -0.0031(14) 0.0035(15) 0.0057(14)
C19 0.0069(17) 0.0148(16) 0.0191(17) -0.0044(13) 0.0006(14) -0.0004(14)
C20 0.020(2) 0.029(2) 0.038(2) 0.0153(17) 0.0045(19) -0.0040(18)
C21 0.0131(19) 0.0156(16) 0.0175(16) -0.0011(13) 0.0013(15) 0.0052(14)
C22 0.0056(17) 0.0160(16) 0.0216(17) -0.0039(13) 0.0014(15) 0.0013(13)
C23 0.018(2) 0.0248(19) 0.033(2) 0.0012(16) -0.0026(18) -0.0106(16)

loop_
_atom_type_symbol
_atom_type_description
_atom_type_scat_dispersion_real
_atom_type_scat_dispersion_imag
_atom_type_scat_source
C C 0.0181 0.0091 'International Tables Vol C Tables 4.2.6.8 and 6.1.1.4'
H H 0.0000 0.0000 'International Tables Vol C Tables 4.2.6.8 and 6.1.1.4'
O O 0.0492 0.0322 'International Tables Vol C Tables 4.2.6.8 and 6.1.1.4'
Cl Cl 0.3639 0.7018 'International Tables Vol C Tables 4.2.6.8 and 6.1.1.4'

loop_
_geom_angle_atom_site_label_1
_geom_angle_atom_site_label_2
_geom_angle_atom_site_label_3
_geom_angle
_geom_angle_site_symmetry_1
_geom_angle_site_symmetry_3
_geom_angle_publ_flag
Cl1 C3 Cl2 114.4(3) . . ?
Cl1 C3 H3A 108.6 . . ?
Cl2 C3 H3A 108.6 . . ?
Cl1 C3 H3B 108.7 . . ?
Cl2 C3 H3B 108.7 . . ?
H3A C3 H3B 107.6 . . ?
C16 O4 H4 109.5 . . ?
C15 O3 H3 109.5 . . ?
C22 O2 C23 117.2(3) . . ?
C11 O1 C20 117.9(3) . . ?
C16 C8 C14 119.7(3) . . ?
C16 C8 H8 120.1 . . ?
C14 C8 H8 120.1 . . ?
C16 C9 C10 119.2(3) . . ?
C16 C9 C19 119.7(3) . . ?
C10 C9 C19 120.9(3) . . ?
C11 C10 C9 118.4(3) . . ?
C11 C10 C12 119.5(3) . . ?
C9 C10 C12 122.0(3) . . ?
O1 C11 C14 123.6(3) . . ?
O1 C11 C10 114.4(3) . . ?
C14 C11 C10 121.9(3) . . ?
C10 C12 H12A 109.5 . . ?
C10 C12 H12B 109.5 . . ?
H12A C12 H12B 109.5 . . ?
C10 C12 H12C 109.5 . . ?
H12A C12 H12C 109.5 . . ?
H12B C12 H12C 109.5 . . ?
C18 C13 H13A 109.5 . . ?
C18 C13 H13B 109.5 . . ?
H13A C13 H13B 109.5 . . ?
C18 C13 H13C 109.5 . . ?
H13A C13 H13C 109.5 . . ?
H13B C13 H13C 109.5 . . ?
C11 C14 C8 119.5(3) . . ?
C11 C14 H14 120.2 . . ?
C8 C14 H14 120.2 . . ?
O3 C15 C21 116.6(3) . . ?
O3 C15 C19 122.1(3) . . ?
C21 C15 C19 121.3(3) . . ?
O4 C16 C8 116.8(3) . . ?
O4 C16 C9 122.1(3) . . ?
C8 C16 C9 121.1(3) . . ?
C22 C17 C21 119.4(3) . . ?
C22 C17 H17 120.3 . . ?
C21 C17 H17 120.3 . . ?
C19 C18 C22 118.1(3) . . ?
C19 C18 C13 122.3(3) . . ?
C22 C18 C13 119.6(3) . . ?
C15 C19 C18 119.9(3) . . ?
C15 C19 C9 118.5(3) . . ?
C18 C19 C9 121.5(3) . . ?
O1 C20 H20A 109.5 . . ?
O1 C20 H20B 109.5 . . ?
H20A C20 H20B 109.5 . . ?
O1 C20 H20C 109.5 . . ?
H20A C20 H20C 109.5 . . ?
H20B C20 H20C 109.5 . . ?
C15 C21 C17 119.6(3) . . ?
C15 C21 H21 120.2 . . ?
C17 C21 H21 120.2 . . ?
O2 C22 C17 123.5(3) . . ?
O2 C22 C18 114.9(3) . . ?
C17 C22 C18 121.6(3) . . ?
O2 C23 H23A 109.5 . . ?
O2 C23 H23B 109.5 . . ?
H23A C23 H23B 109.5 . . ?
O2 C23 H23C 109.5 . . ?
H23A C23 H23C 109.5 . . ?
H23B C23 H23C 109.5 . . ?

loop_
_geom_bond_atom_site_label_1
_geom_bond_atom_site_label_2
_geom_bond_distance
_geom_bond_site_symmetry_2
_geom_bond_publ_flag
Cl2 C3 1.749(4) . ?
Cl1 C3 1.737(5) . ?
C3 H3A 0.9900 . ?
C3 H3B 0.9900 . ?
O4 C16 1.371(4) . ?
O4 H4 0.8400 . ?
O3 C15 1.381(4) . ?
O3 H3 0.8400 . ?
O2 C22 1.374(4) . ?
O2 C23 1.418(4) . ?
O1 C11 1.381(4) . ?
O1 C20 1.423(4) . ?
C8 C16 1.379(5) . ?
C8 C14 1.396(5) . ?
C8 H8 0.9500 . ?
C9 C16 1.402(5) . ?
C9 C10 1.415(5) . ?
C9 C19 1.497(4) . ?
C10 C11 1.389(5) . ?
C10 C12 1.498(5) . ?
C11 C14 1.383(5) . ?
C12 H12A 0.9800 . ?
C12 H12B 0.9800 . ?
C12 H12C 0.9800 . ?
C13 C18 1.500(5) . ?
C13 H13A 0.9800 . ?
C13 H13B 0.9800 . ?
C13 H13C 0.9800 . ?
C14 H14 0.9500 . ?
C15 C21 1.384(5) . ?
C15 C19 1.391(5) . ?
C17 C22 1.382(5) . ?
C17 C21 1.393(5) . ?
C17 H17 0.9500 . ?
C18 C19 1.397(5) . ?
C18 C22 1.410(5) . ?
C20 H20A 0.9800 . ?
C20 H20B 0.9800 . ?
C20 H20C 0.9800 . ?
C21 H21 0.9500 . ?
C23 H23A 0.9800 . ?
C23 H23B 0.9800 . ?
C23 H23C 0.9800 . ?

loop_
_cod_related_entry_id
_cod_related_entry_database
_cod_related_entry_code
1 ChemSpider 30660051
